data_7057740
loop_
_publ_author_name
'Sikdar, Yeasin'
'Goswami, Ranadip'
'Modak, Ritwik'
'Basak, Megha'
'Heras Ojea, Mar\'ia Jos\'e'
'Murrie, Mark'
'Goswami, Sanchita'

_publ_section_title
;
 Diazine based ligand supported CoII3 and CoII4 coordination complexes:
 role of anions
;
_journal_issue 21
_journal_name_full 'New Journal of Chemistry'
_journal_page_first 17587
_journal_paper_doi 10.1039/C8NJ02955E
_journal_volume 42
_journal_year 2018
_chemical_formula_moiety 'C50 H50 Br2 Co4 N6 O14'
_chemical_formula_sum 'C50 H50 Br2 Co4 N6 O14'
_chemical_formula_weight 1354.48
_space_group_crystal_system monoclinic
_space_group_IT_number 14
_space_group_name_Hall '-P 2ybc'
_space_group_name_H-M_alt 'P 1 21/c 1'
_symmetry_space_group_name_Hall '-P 2ybc'
_symmetry_space_group_name_H-M 'P 1 21/c 1'
_atom_sites_solution_hydrogens mixed
_audit_creation_method SHELXL-2017/1
_audit_update_record
;
2018-09-14 deposited with the CCDC.
2018-09-18 downloaded from the CCDC.
;
_cell_angle_alpha 90
_cell_angle_beta 99.176(4)
_cell_angle_gamma 90
_cell_formula_units_Z 4
_cell_length_a 15.667(3)
_cell_length_b 18.919(4)
_cell_length_c 17.862(4)
_cell_measurement_reflns_used 9752
_cell_measurement_temperature 296(2)
_cell_measurement_theta_max 25.5
_cell_measurement_theta_min 1.3
_cell_volume 5226.6(19)
_computing_cell_refinement 'Bruker APEX-II'
_computing_data_collection 'Bruker APEX-II'
_computing_data_reduction 'Bruker SAINT'
_computing_structure_refinement 'SHELXL-2017/1 (Sheldrick, 2017)'
_computing_structure_solution 'SHELXS-97 (Sheldrick, 2008)'
_diffrn_ambient_temperature 296(2)
_diffrn_measured_fraction_theta_full 0.995
_diffrn_measured_fraction_theta_max 0.982
_diffrn_measurement_device_type 'Bruker APEX II'
_diffrn_measurement_method 'phi and omega scan'
_diffrn_radiation_type MoK\a
_diffrn_radiation_wavelength 0.71073
_diffrn_reflns_av_R_equivalents 0.1142
_diffrn_reflns_av_unetI/netI 0.1669
_diffrn_reflns_Laue_measured_fraction_full 0.995
_diffrn_reflns_Laue_measured_fraction_max 0.982
_diffrn_reflns_limit_h_max 18
_diffrn_reflns_limit_h_min -18
_diffrn_reflns_limit_k_max 22
_diffrn_reflns_limit_k_min -22
_diffrn_reflns_limit_l_max 21
_diffrn_reflns_limit_l_min -21
_diffrn_reflns_number 38277
_diffrn_reflns_point_group_measured_fraction_full 0.995
_diffrn_reflns_point_group_measured_fraction_max 0.982
_diffrn_reflns_theta_full 25.242
_diffrn_reflns_theta_max 25.526
_diffrn_reflns_theta_min 1.317
_diffrn_source 'fine-focus sealed tube'
_exptl_absorpt_coefficient_mu 2.848
_exptl_absorpt_correction_T_max 0.613
_exptl_absorpt_correction_T_min 0.465
_exptl_absorpt_correction_type multi-scan
_exptl_absorpt_process_details 'SADABS(Sheldrick, 2008)'
_exptl_crystal_colour red
_exptl_crystal_density_diffrn 1.721
_exptl_crystal_description block
_exptl_crystal_F_000 2728
_exptl_crystal_preparation 'Magnetic properties'
_exptl_crystal_recrystallization_method 'Solvent diffusion'
_exptl_crystal_size_max 0.26
_exptl_crystal_size_mid 0.22
_exptl_crystal_size_min 0.18
_refine_diff_density_max 0.726
_refine_diff_density_min -0.697
_refine_diff_density_rms 0.080
_refine_ls_extinction_method none
_refine_ls_goodness_of_fit_ref 0.996
_refine_ls_hydrogen_treatment mixed
_refine_ls_matrix_type full
_refine_ls_number_parameters 701
_refine_ls_number_reflns 9580
_refine_ls_number_restraints 0
_refine_ls_restrained_S_all 0.996
_refine_ls_R_factor_all 0.1400
_refine_ls_R_factor_gt 0.0477
_refine_ls_shift/su_max 0.001
_refine_ls_shift/su_mean 0.000
_refine_ls_structure_factor_coef Fsqd
_refine_ls_weighting_details 'w=1/[\s^2^(Fo^2^)+(0.0424P)^2^+1.6214P] where P=(Fo^2^+2Fc^2^)/3'
_refine_ls_weighting_scheme calc
_refine_ls_wR_factor_gt 0.0947
_refine_ls_wR_factor_ref 0.1162
_reflns_Friedel_coverage 0.000
_reflns_number_gt 5109
_reflns_number_total 9752
_reflns_threshold_expression 'I > 2\s(I)'
_cod_data_source_file c8nj02955e2.cif
_cod_data_source_block 3
_cod_depositor_comments 'Adding full bibliography for 7057739--7057743.cif.'
_cod_original_cell_volume 5226.5(18)
_cod_database_code 7057740
_shelx_shelxl_version_number 2017/1
_shelx_space_group_comment
;
The symmetry employed for this shelxl refinement is uniquely defined
by the following loop, which should always be used as a source of
symmetry information in preference to the above space-group names.
They are only intended as comments.
;

loop_
_space_group_symop_operation_xyz
'x, y, z'
'-x, y+1/2, -z+1/2'
'-x, -y, -z'
'x, -y-1/2, z-1/2'

loop_
_atom_site_label
_atom_site_type_symbol
_atom_site_fract_x
_atom_site_fract_y
_atom_site_fract_z
_atom_site_U_iso_or_equiv
_atom_site_adp_type
_atom_site_occupancy
_atom_site_site_symmetry_order
_atom_site_calc_flag
_atom_site_refinement_flags_posn
_atom_site_refinement_flags_adp
Co3 Co 0.15991(4) 0.04738(4) 0.23451(4) 0.0402(2) Uani 1 1 d . .
Co4 Co 0.00789(4) -0.06178(4) 0.28034(4) 0.0421(2) Uani 1 1 d . .
Co2 Co 0.32782(4) 0.12313(4) 0.26577(4) 0.0446(2) Uani 1 1 d . .
Br2 Br -0.04374(4) -0.10634(3) 0.15350(3) 0.0653(2) Uani 1 1 d . .
Co1 Co 0.53010(5) 0.15279(4) 0.24032(5) 0.0628(3) Uani 1 1 d . .
O3 O 0.0435(2) 0.03965(17) 0.26713(19) 0.0409(9) Uani 1 1 d . .
O2 O 0.4074(2) 0.18482(18) 0.2162(2) 0.0503(10) Uani 1 1 d . .
Br1 Br 0.58068(5) 0.20255(4) 0.36478(5) 0.1011(3) Uani 1 1 d . .
O11 O -0.0149(2) -0.12491(19) 0.3592(2) 0.0505(10) Uani 1 1 d . .
O10 O 0.2659(2) 0.05456(17) 0.18335(18) 0.0418(9) Uani 1 1 d . .
O4 O -0.1031(2) 0.00038(19) 0.2952(2) 0.0546(10) Uani 1 1 d . .
N1 N 0.2254(2) 0.1881(2) 0.2231(2) 0.0420(11) Uani 1 1 d . .
N2 N 0.1457(3) 0.1555(2) 0.2290(2) 0.0399(10) Uani 1 1 d . .
O12 O -0.0795(2) -0.1964(2) 0.4625(2) 0.0594(11) Uani 1 1 d . .
O9 O 0.3640(2) 0.0895(2) 0.0848(2) 0.0642(11) Uani 1 1 d . .
N5 N 0.1848(2) -0.0581(2) 0.2504(2) 0.0403(11) Uani 1 1 d . .
N3 N 0.4957(3) 0.0543(2) 0.2662(3) 0.0530(12) Uani 1 1 d . .
N4 N 0.4235(3) 0.0510(2) 0.3028(3) 0.0466(11) Uani 1 1 d . .
O7 O 0.2528(2) 0.07315(17) 0.3309(2) 0.0455(9) Uani 1 1 d . .
N6 N 0.1331(3) -0.0934(2) 0.2963(2) 0.0387(10) Uani 1 1 d . .
O14 O 0.0914(3) 0.0261(3) 0.1224(3) 0.0721(16) Uani 1 1 d . .
O8 O 0.1410(3) 0.0515(2) 0.4190(2) 0.0657(12) Uani 1 1 d . .
O6 O 0.6138(2) 0.1161(2) 0.1851(3) 0.0760(13) Uani 1 1 d . .
O1 O 0.5351(2) 0.2480(2) 0.1715(2) 0.0744(13) Uani 1 1 d . .
C26 C 0.3617(4) 0.0026(3) 0.4087(3) 0.0456(14) Uani 1 1 d . .
C40 C 0.2352(3) -0.0953(3) 0.2167(3) 0.0465(14) Uani 1 1 d . .
H40 H 0.235812 -0.143777 0.225609 0.056 Uiso 1 1 calc R U
C42 C 0.1290(3) -0.1660(3) 0.4064(3) 0.0417(13) Uani 1 1 d . .
C30 C 0.2176(4) 0.0192(3) 0.4393(3) 0.0522(15) Uani 1 1 d . .
C31 C 0.2784(4) 0.0325(3) 0.3901(3) 0.0446(14) Uani 1 1 d . .
C25 C 0.4281(4) 0.0133(3) 0.3626(3) 0.0520(15) Uani 1 1 d . .
H25 H 0.480236 -0.009871 0.378111 0.062 Uiso 1 1 calc R U
C47 C 0.0394(3) -0.1620(3) 0.4071(3) 0.0433(13) Uani 1 1 d . .
C38 C 0.2911(3) -0.0694(3) 0.1662(3) 0.0442(14) Uani 1 1 d . .
C14 C -0.0966(3) 0.0722(3) 0.2847(3) 0.0417(13) Uani 1 1 d . .
C15 C -0.0145(3) 0.0909(3) 0.2695(3) 0.0376(12) Uani 1 1 d . .
C9 C 0.0833(3) 0.1922(3) 0.2457(3) 0.0440(13) Uani 1 1 d . .
H9 H 0.090628 0.240896 0.249714 0.053 Uiso 1 1 calc R U
C10 C 0.0012(3) 0.1627(3) 0.2590(3) 0.0407(13) Uani 1 1 d . .
C39 C 0.3026(3) 0.0024(3) 0.1511(3) 0.0425(13) Uani 1 1 d . .
C41 C 0.1713(3) -0.1304(3) 0.3524(3) 0.0451(14) Uani 1 1 d . .
H41 H 0.231173 -0.134097 0.357990 0.054 Uiso 1 1 calc R U
C11 C -0.0657(4) 0.2114(3) 0.2635(3) 0.0529(15) Uani 1 1 d . .
H11 H -0.054855 0.259341 0.258041 0.063 Uiso 1 1 calc R U
O5 O 0.7384(3) 0.0991(3) 0.1077(3) 0.0890(15) Uani 1 1 d . .
C8 C 0.2265(3) 0.2397(3) 0.1770(3) 0.0419(13) Uani 1 1 d . .
H8 H 0.173647 0.257555 0.153442 0.050 Uiso 1 1 calc R U
C34 C 0.3578(3) 0.0192(3) 0.0978(3) 0.0522(15) Uani 1 1 d . .
C46 C 0.0086(4) -0.2007(3) 0.4650(3) 0.0504(15) Uani 1 1 d . .
C16 C -0.1818(3) -0.0291(3) 0.3092(3) 0.0590(16) Uani 1 1 d . .
H16A H -0.196403 -0.009496 0.355143 0.089 Uiso 1 1 calc R U
H16B H -0.175751 -0.079406 0.314441 0.089 Uiso 1 1 calc R U
H16C H -0.226785 -0.018356 0.267692 0.089 Uiso 1 1 calc R U
C13 C -0.1600(3) 0.1198(3) 0.2873(3) 0.0560(16) Uani 1 1 d . .
H13 H -0.213843 0.105059 0.296967 0.067 Uiso 1 1 calc R U
C5 C 0.2932(4) 0.3346(3) 0.1158(3) 0.0502(15) Uani 1 1 d . .
H5 H 0.237784 0.352972 0.102451 0.060 Uiso 1 1 calc R U
C4 C 0.3602(4) 0.3685(3) 0.0933(4) 0.0654(18) Uani 1 1 d . .
H4 H 0.351234 0.410550 0.066142 0.079 Uiso 1 1 calc R U
C6 C 0.3046(3) 0.2724(3) 0.1590(3) 0.0416(13) Uani 1 1 d . .
C32 C 0.0742(4) 0.0367(4) 0.4610(3) 0.075(2) Uani 1 1 d . .
H32A H 0.063684 -0.013311 0.460506 0.112 Uiso 1 1 calc R U
H32B H 0.022535 0.060884 0.438695 0.112 Uiso 1 1 calc R U
H32C H 0.091037 0.052359 0.512331 0.112 Uiso 1 1 calc R U
C3 C 0.4428(4) 0.3403(3) 0.1109(4) 0.0623(17) Uani 1 1 d . .
H3 H 0.489059 0.362481 0.093900 0.075 Uiso 1 1 calc R U
C27 C 0.3809(4) -0.0390(3) 0.4725(3) 0.0576(16) Uani 1 1 d . .
H27 H 0.436175 -0.057758 0.485006 0.069 Uiso 1 1 calc R U
C29 C 0.2393(4) -0.0243(3) 0.5012(3) 0.0613(17) Uani 1 1 d . .
H29 H 0.198576 -0.034196 0.532322 0.074 Uiso 1 1 calc R U
C23 C 0.6356(4) 0.0503(4) 0.1741(3) 0.0615(17) Uani 1 1 d . .
C24 C 0.5251(3) -0.0036(3) 0.2423(3) 0.0569(16) Uani 1 1 d . .
H24 H 0.498224 -0.045431 0.252943 0.068 Uiso 1 1 calc R U
O13 O 0.3724(4) 0.1876(3) 0.3634(3) 0.1038(19) Uani 1 1 d . .
C43 C 0.1825(4) -0.2033(3) 0.4619(3) 0.0618(17) Uani 1 1 d . .
H43 H 0.241695 -0.204909 0.461057 0.074 Uiso 1 1 calc R U
C28 C 0.3210(5) -0.0534(3) 0.5175(3) 0.0645(18) Uani 1 1 d . .
H28 H 0.334968 -0.082772 0.559401 0.077 Uiso 1 1 calc R U
C44 C 0.1494(4) -0.2375(4) 0.5173(4) 0.075(2) Uani 1 1 d . .
H44 H 0.185981 -0.261584 0.554909 0.090 Uiso 1 1 calc R U
C45 C 0.0615(4) -0.2368(3) 0.5182(3) 0.0637(17) Uani 1 1 d . .
H45 H 0.038837 -0.261262 0.555730 0.076 Uiso 1 1 calc R U
C7 C 0.3879(3) 0.2448(3) 0.1776(3) 0.0487(14) Uani 1 1 d . .
C37 C 0.3342(4) -0.1208(3) 0.1309(3) 0.0614(17) Uani 1 1 d . .
H37 H 0.326488 -0.168245 0.141471 0.074 Uiso 1 1 calc R U
C2 C 0.4559(3) 0.2809(3) 0.1525(3) 0.0554(16) Uani 1 1 d . .
C36 C 0.3879(4) -0.1021(4) 0.0804(4) 0.074(2) Uani 1 1 d . .
H36 H 0.416966 -0.136722 0.057482 0.089 Uiso 1 1 calc R U
C18 C 0.7032(4) 0.0388(5) 0.1304(4) 0.075(2) Uani 1 1 d . .
C21 C 0.6223(4) -0.0764(4) 0.1851(4) 0.0724(19) Uani 1 1 d . .
H21 H 0.594288 -0.115389 0.201620 0.087 Uiso 1 1 calc R U
C19 C 0.7283(5) -0.0286(5) 0.1182(4) 0.088(2) Uani 1 1 d . .
H19 H 0.773041 -0.035707 0.090462 0.105 Uiso 1 1 calc R U
C22 C 0.5950(4) -0.0090(3) 0.2012(3) 0.0579(16) Uani 1 1 d . .
C1 C 0.6059(4) 0.2712(4) 0.1376(5) 0.110(3) Uani 1 1 d . .
H1A H 0.591040 0.268418 0.083463 0.165 Uiso 1 1 calc R U
H1B H 0.655062 0.241615 0.154255 0.165 Uiso 1 1 calc R U
H1C H 0.619592 0.319189 0.152262 0.165 Uiso 1 1 calc R U
C20 C 0.6894(5) -0.0870(4) 0.1456(4) 0.088(2) Uani 1 1 d . .
H20 H 0.708533 -0.132426 0.137380 0.106 Uiso 1 1 calc R U
C17 C 0.8144(5) 0.0905(5) 0.0728(4) 0.121(3) Uani 1 1 d . .
H17A H 0.854141 0.059236 0.103005 0.181 Uiso 1 1 calc R U
H17B H 0.841351 0.135625 0.069060 0.181 Uiso 1 1 calc R U
H17C H 0.798316 0.070833 0.022980 0.181 Uiso 1 1 calc R U
C35 C 0.3985(4) -0.0319(3) 0.0640(3) 0.0617(17) Uani 1 1 d . .
H35 H 0.434162 -0.019468 0.029178 0.074 Uiso 1 1 calc R U
C48 C -0.1146(4) -0.2282(4) 0.5228(4) 0.086(2) Uani 1 1 d . .
H48A H -0.096868 -0.276750 0.527841 0.129 Uiso 1 1 calc R U
H48B H -0.176609 -0.225764 0.512283 0.129 Uiso 1 1 calc R U
H48C H -0.094252 -0.203522 0.569218 0.129 Uiso 1 1 calc R U
C50 C 0.0827(5) 0.0680(4) 0.0598(4) 0.119(3) Uani 1 1 d . .
H50A H 0.133463 0.096709 0.061311 0.178 Uiso 1 1 calc R U
H50B H 0.032982 0.097821 0.058750 0.178 Uiso 1 1 calc R U
H50C H 0.075569 0.038973 0.015128 0.178 Uiso 1 1 calc R U
C12 C -0.1447(3) 0.1913(3) 0.2754(3) 0.0579(16) Uani 1 1 d . .
H12 H -0.188477 0.224503 0.275634 0.069 Uiso 1 1 calc R U
C33 C 0.4291(4) 0.1127(3) 0.0433(3) 0.074(2) Uani 1 1 d . .
H33A H 0.484393 0.095617 0.067447 0.110 Uiso 1 1 calc R U
H33B H 0.429882 0.163444 0.042102 0.110 Uiso 1 1 calc R U
H33C H 0.416981 0.094763 -0.007517 0.110 Uiso 1 1 calc R U
C49 C 0.3345(7) 0.2211(6) 0.4090(6) 0.169(5) Uani 1 1 d . .
H49A H 0.273159 0.218960 0.392379 0.254 Uiso 1 1 calc R U
H49B H 0.353054 0.269483 0.410886 0.254 Uiso 1 1 calc R U
H49C H 0.348205 0.200406 0.458501 0.254 Uiso 1 1 calc R U
H14A H 0.064(4) 0.001(3) 0.126(4) 0.05(2) Uiso 1 1 d . .
H13A H 0.428(6) 0.191(5) 0.386(5) 0.17(5) Uiso 1 1 d . .

loop_
_atom_site_aniso_label
_atom_site_aniso_U_11
_atom_site_aniso_U_22
_atom_site_aniso_U_33
_atom_site_aniso_U_23
_atom_site_aniso_U_13
_atom_site_aniso_U_12
Co3 0.0349(4) 0.0338(4) 0.0531(5) 0.0037(4) 0.0107(3) 0.0010(3)
Co4 0.0382(4) 0.0379(4) 0.0496(5) 0.0053(4) 0.0058(3) -0.0023(3)
Co2 0.0368(4) 0.0365(4) 0.0606(5) 0.0066(4) 0.0078(4) 0.0000(3)
Br2 0.0711(4) 0.0625(4) 0.0572(4) -0.0060(3) -0.0049(3) -0.0007(3)
Co1 0.0362(4) 0.0525(5) 0.0991(7) 0.0144(5) 0.0086(4) 0.0009(4)
O3 0.0327(19) 0.0314(19) 0.060(2) 0.0024(17) 0.0110(17) 0.0006(16)
O2 0.037(2) 0.040(2) 0.075(3) 0.013(2) 0.0119(18) 0.0040(17)
Br1 0.0897(6) 0.0658(5) 0.1315(7) 0.0047(5) -0.0323(5) -0.0180(4)
O11 0.041(2) 0.052(2) 0.058(3) 0.015(2) 0.0049(19) -0.0005(19)
O10 0.0377(19) 0.035(2) 0.055(2) -0.0024(18) 0.0141(17) 0.0016(16)
O4 0.038(2) 0.044(2) 0.085(3) 0.006(2) 0.020(2) -0.0039(18)
N1 0.034(2) 0.034(3) 0.059(3) 0.007(2) 0.012(2) 0.000(2)
N2 0.036(2) 0.030(2) 0.055(3) 0.003(2) 0.012(2) -0.001(2)
O12 0.051(2) 0.076(3) 0.054(3) 0.019(2) 0.014(2) -0.007(2)
O9 0.068(3) 0.048(3) 0.084(3) 0.005(2) 0.037(2) 0.000(2)
N5 0.035(2) 0.037(3) 0.051(3) 0.005(2) 0.013(2) 0.003(2)
N3 0.036(3) 0.048(3) 0.073(4) 0.015(3) 0.004(2) 0.003(2)
N4 0.041(3) 0.038(3) 0.061(3) 0.006(2) 0.008(2) 0.003(2)
O7 0.046(2) 0.040(2) 0.051(2) 0.0055(19) 0.0064(18) 0.0021(17)
N6 0.038(2) 0.031(2) 0.048(3) 0.003(2) 0.009(2) -0.002(2)
O14 0.074(4) 0.078(4) 0.063(4) 0.008(3) 0.006(3) -0.027(3)
O8 0.056(3) 0.087(3) 0.057(3) 0.016(2) 0.017(2) 0.001(2)
O6 0.049(3) 0.066(3) 0.119(4) 0.022(3) 0.030(2) 0.009(2)
O1 0.039(2) 0.064(3) 0.125(4) 0.039(3) 0.026(2) -0.001(2)
C26 0.054(4) 0.034(3) 0.048(4) -0.007(3) 0.006(3) -0.002(3)
C40 0.046(3) 0.036(3) 0.058(4) -0.001(3) 0.008(3) 0.004(3)
C42 0.052(3) 0.032(3) 0.040(3) 0.009(3) 0.006(3) 0.002(3)
C30 0.064(4) 0.042(4) 0.050(4) -0.005(3) 0.007(3) -0.006(3)
C31 0.060(4) 0.036(3) 0.037(3) 0.000(3) 0.005(3) -0.013(3)
C25 0.050(4) 0.030(3) 0.071(4) -0.004(3) -0.010(3) 0.005(3)
C47 0.049(3) 0.039(3) 0.042(4) -0.004(3) 0.009(3) -0.009(3)
C38 0.044(3) 0.037(3) 0.055(4) -0.003(3) 0.019(3) 0.004(3)
C14 0.036(3) 0.033(3) 0.056(4) 0.000(3) 0.007(3) -0.001(3)
C15 0.033(3) 0.040(3) 0.039(3) 0.005(3) 0.004(2) 0.003(3)
C9 0.044(3) 0.037(3) 0.051(4) 0.003(3) 0.008(3) 0.001(3)
C10 0.033(3) 0.034(3) 0.055(4) 0.003(3) 0.010(3) 0.004(3)
C39 0.032(3) 0.045(4) 0.051(4) -0.004(3) 0.010(3) 0.002(3)
C41 0.040(3) 0.036(3) 0.057(4) -0.006(3) 0.002(3) 0.004(3)
C11 0.052(4) 0.038(3) 0.071(4) 0.006(3) 0.017(3) 0.002(3)
O5 0.063(3) 0.120(4) 0.089(4) 0.032(3) 0.028(3) 0.007(3)
C8 0.046(3) 0.035(3) 0.045(3) 0.001(3) 0.008(3) 0.004(3)
C34 0.047(3) 0.053(4) 0.060(4) 0.001(3) 0.017(3) 0.000(3)
C46 0.053(4) 0.058(4) 0.040(4) 0.005(3) 0.009(3) -0.004(3)
C16 0.044(3) 0.058(4) 0.078(4) 0.008(3) 0.017(3) -0.007(3)
C13 0.030(3) 0.059(4) 0.082(5) -0.006(3) 0.019(3) -0.001(3)
C5 0.054(4) 0.034(3) 0.063(4) 0.008(3) 0.009(3) 0.016(3)
C4 0.068(4) 0.038(4) 0.094(5) 0.027(3) 0.025(4) -0.002(3)
C6 0.040(3) 0.030(3) 0.056(4) 0.002(3) 0.012(3) 0.001(3)
C32 0.066(4) 0.097(5) 0.067(5) -0.009(4) 0.029(4) -0.016(4)
C3 0.052(4) 0.046(4) 0.093(5) 0.017(4) 0.024(3) -0.005(3)
C27 0.072(4) 0.046(4) 0.049(4) -0.003(3) -0.006(3) 0.012(3)
C29 0.086(5) 0.054(4) 0.047(4) -0.002(3) 0.018(4) -0.017(4)
C23 0.041(4) 0.075(5) 0.066(4) 0.013(4) 0.000(3) 0.011(3)
C24 0.041(4) 0.053(4) 0.073(4) 0.007(3) -0.001(3) 0.000(3)
O13 0.071(4) 0.129(5) 0.112(5) -0.063(4) 0.019(3) -0.020(3)
C43 0.056(4) 0.072(5) 0.059(4) 0.012(4) 0.014(3) 0.005(3)
C28 0.096(5) 0.045(4) 0.050(4) 0.002(3) 0.003(4) 0.006(4)
C44 0.074(5) 0.088(5) 0.061(5) 0.022(4) 0.007(4) 0.019(4)
C45 0.075(5) 0.072(5) 0.046(4) 0.022(3) 0.014(3) 0.008(4)
C7 0.045(3) 0.032(3) 0.068(4) 0.004(3) 0.008(3) 0.000(3)
C37 0.059(4) 0.043(4) 0.088(5) 0.001(3) 0.029(4) 0.005(3)
C2 0.038(3) 0.042(4) 0.086(5) 0.007(3) 0.008(3) -0.004(3)
C36 0.077(5) 0.057(4) 0.098(6) -0.014(4) 0.042(4) 0.008(4)
C18 0.049(4) 0.121(7) 0.055(4) 0.018(5) 0.007(3) 0.016(4)
C21 0.061(4) 0.076(5) 0.077(5) -0.010(4) 0.004(4) 0.011(4)
C19 0.071(5) 0.118(7) 0.077(6) -0.012(5) 0.020(4) 0.020(5)
C22 0.034(3) 0.064(4) 0.074(5) 0.001(4) 0.001(3) 0.007(3)
C1 0.045(4) 0.105(6) 0.189(8) 0.058(6) 0.045(5) -0.003(4)
C20 0.075(5) 0.085(6) 0.101(6) -0.027(5) 0.007(4) 0.015(5)
C17 0.081(6) 0.182(9) 0.113(7) 0.041(6) 0.060(5) 0.016(6)
C35 0.058(4) 0.062(4) 0.075(5) -0.008(4) 0.039(3) 0.004(3)
C48 0.075(5) 0.109(6) 0.079(5) 0.041(4) 0.026(4) -0.001(4)
C50 0.142(8) 0.121(7) 0.082(6) 0.037(6) -0.015(5) -0.030(6)
C12 0.037(3) 0.050(4) 0.089(5) -0.007(3) 0.017(3) 0.011(3)
C33 0.073(4) 0.083(5) 0.071(5) 0.016(4) 0.033(4) -0.007(4)
C49 0.204(12) 0.168(11) 0.140(10) -0.080(8) 0.040(9) -0.023(9)

loop_
_atom_type_symbol
_atom_type_description
_atom_type_scat_dispersion_real
_atom_type_scat_dispersion_imag
_atom_type_scat_source
C C 0.0033 0.0016 'International Tables Vol C Tables 4.2.6.8 and 6.1.1.4'
H H 0.0000 0.0000 'International Tables Vol C Tables 4.2.6.8 and 6.1.1.4'
N N 0.0061 0.0033 'International Tables Vol C Tables 4.2.6.8 and 6.1.1.4'
O O 0.0106 0.0060 'International Tables Vol C Tables 4.2.6.8 and 6.1.1.4'
Co Co 0.3494 0.9721 'International Tables Vol C Tables 4.2.6.8 and 6.1.1.4'
Br Br -0.2901 2.4595 'International Tables Vol C Tables 4.2.6.8 and 6.1.1.4'

loop_
_geom_angle_atom_site_label_1
_geom_angle_atom_site_label_2
_geom_angle_atom_site_label_3
_geom_angle
O3 Co3 O10 170.17(14)
O3 Co3 N5 92.88(14)
O10 Co3 N5 88.66(14)
O3 Co3 N2 89.41(14)
O10 Co3 N2 90.12(14)
N5 Co3 N2 173.47(17)
O3 Co3 O7 108.53(13)
O10 Co3 O7 81.13(13)
N5 Co3 O7 91.18(15)
N2 Co3 O7 82.29(15)
O3 Co3 O14 85.12(17)
O10 Co3 O14 85.17(17)
N5 Co3 O14 90.11(19)
N2 Co3 O14 96.18(19)
O7 Co3 O14 166.20(17)
O3 Co3 Co2 143.09(10)
O10 Co3 Co2 44.48(9)
N5 Co3 Co2 107.56(11)
N2 Co3 Co2 67.38(11)
O7 Co3 Co2 42.76(9)
O14 Co3 Co2 124.09(15)
O11 Co4 O3 139.61(15)
O11 Co4 N6 90.11(15)
O3 Co4 N6 91.03(14)
O11 Co4 O4 90.06(14)
O3 Co4 O4 74.88(13)
N6 Co4 O4 158.05(15)
O11 Co4 Br2 113.20(11)
O3 Co4 Br2 106.09(10)
N6 Co4 Br2 101.52(12)
O4 Co4 Br2 98.57(11)
O2 Co2 O7 169.90(15)
O2 Co2 N4 93.15(16)
O7 Co2 N4 88.04(16)
O2 Co2 N1 89.52(15)
O7 Co2 N1 90.12(15)
N4 Co2 N1 174.73(17)
O2 Co2 O10 107.57(14)
O7 Co2 O10 82.37(13)
N4 Co2 O10 92.73(15)
N1 Co2 O10 82.13(15)
O2 Co2 O13 83.33(19)
O7 Co2 O13 86.65(19)
N4 Co2 O13 89.4(2)
N1 Co2 O13 95.4(2)
O10 Co2 O13 168.73(18)
O2 Co2 Co3 142.13(11)
O7 Co2 Co3 45.72(10)
N4 Co2 Co3 108.60(12)
N1 Co2 Co3 66.77(11)
O10 Co2 Co3 42.89(8)
O13 Co2 Co3 126.11(16)
O6 Co1 O2 136.23(17)
O6 Co1 N3 90.78(19)
O2 Co1 N3 92.66(16)
O6 Co1 O1 85.38(17)
O2 Co1 O1 75.43(14)
N3 Co1 O1 157.67(18)
O6 Co1 Br1 117.84(14)
O2 Co1 Br1 104.01(11)
N3 Co1 Br1 102.05(14)
O1 Co1 Br1 99.18(13)
C15 O3 Co3 127.7(3)
C15 O3 Co4 119.0(3)
Co3 O3 Co4 112.54(15)
C7 O2 Co1 120.1(3)
C7 O2 Co2 127.8(3)
Co1 O2 Co2 111.83(17)
C47 O11 Co4 129.3(3)
C39 O10 Co3 126.4(3)
C39 O10 Co2 126.0(3)
Co3 O10 Co2 92.63(13)
C14 O4 C16 120.0(4)
C14 O4 Co4 116.3(3)
C16 O4 Co4 123.5(3)
C8 N1 N2 119.0(4)
C8 N1 Co2 127.0(3)
N2 N1 Co2 110.8(3)
C9 N2 N1 120.0(4)
C9 N2 Co3 127.8(3)
N1 N2 Co3 110.4(3)
C46 O12 C48 117.3(4)
C34 O9 C33 118.0(4)
C40 N5 N6 118.0(4)
C40 N5 Co3 126.2(4)
N6 N5 Co3 115.4(3)
C24 N3 N4 118.5(5)
C24 N3 Co1 126.0(4)
N4 N3 Co1 114.6(3)
C25 N4 N3 118.4(4)
C25 N4 Co2 125.4(4)
N3 N4 Co2 115.1(3)
C31 O7 Co2 127.3(3)
C31 O7 Co3 126.7(3)
Co2 O7 Co3 91.52(14)
C41 N6 N5 118.1(4)
C41 N6 Co4 126.1(4)
N5 N6 Co4 114.3(3)
C50 O14 Co3 128.7(5)
C30 O8 C32 118.2(5)
C23 O6 Co1 130.0(4)
C2 O1 C1 119.4(5)
C2 O1 Co1 113.4(3)
C1 O1 Co1 126.5(4)
C27 C26 C31 119.6(5)
C27 C26 C25 118.2(5)
C31 C26 C25 122.2(5)
N5 C40 C38 126.2(5)
C43 C42 C47 120.8(5)
C43 C42 C41 115.6(5)
C47 C42 C41 123.5(5)
O8 C30 C29 125.7(6)
O8 C30 C31 114.3(5)
C29 C30 C31 120.0(6)
O7 C31 C26 125.1(5)
O7 C31 C30 116.9(5)
C26 C31 C30 118.0(5)
N4 C25 C26 127.5(5)
O11 C47 C42 124.6(5)
O11 C47 C46 119.6(5)
C42 C47 C46 115.8(5)
C37 C38 C39 120.2(5)
C37 C38 C40 115.7(5)
C39 C38 C40 124.1(5)
C13 C14 O4 125.7(5)
C13 C14 C15 122.8(5)
O4 C14 C15 111.5(4)
O3 C15 C10 124.6(4)
O3 C15 C14 118.2(4)
C10 C15 C14 117.2(4)
N2 C9 C10 124.1(5)
C15 C10 C11 118.7(5)
C15 C10 C9 124.9(4)
C11 C10 C9 116.4(5)
O10 C39 C38 124.2(5)
O10 C39 C34 118.6(5)
C38 C39 C34 117.2(5)
N6 C41 C42 125.1(5)
C12 C11 C10 122.5(5)
C18 O5 C17 116.0(6)
N1 C8 C6 124.4(5)
C35 C34 O9 124.9(5)
C35 C34 C39 121.3(6)
O9 C34 C39 113.7(5)
C45 C46 O12 123.7(5)
C45 C46 C47 122.5(6)
O12 C46 C47 113.8(5)
C14 C13 C12 119.8(5)
C4 C5 C6 121.8(5)
C5 C4 C3 119.5(5)
C7 C6 C5 118.5(5)
C7 C6 C8 125.2(5)
C5 C6 C8 116.1(5)
C2 C3 C4 120.1(5)
C28 C27 C26 121.6(6)
C30 C29 C28 120.7(6)
O6 C23 C22 124.0(6)
O6 C23 C18 117.4(7)
C22 C23 C18 118.6(7)
N3 C24 C22 125.5(6)
C49 O13 Co2 133.4(6)
C44 C43 C42 120.5(6)
C27 C28 C29 120.0(6)
C43 C44 C45 120.3(6)
C46 C45 C44 120.1(6)
O2 C7 C6 124.6(5)
O2 C7 C2 117.2(5)
C6 C7 C2 118.2(5)
C36 C37 C38 120.7(5)
C3 C2 O1 124.4(5)
C3 C2 C7 121.9(5)
O1 C2 C7 113.7(5)
C37 C36 C35 119.7(6)
O5 C18 C19 126.7(7)
O5 C18 C23 114.0(7)
C19 C18 C23 119.3(7)
C20 C21 C22 121.8(7)
C18 C19 C20 122.3(7)
C21 C22 C23 119.2(6)
C21 C22 C24 117.5(6)
C23 C22 C24 123.3(6)
C21 C20 C19 118.8(7)
C34 C35 C36 120.9(5)
C11 C12 C13 118.9(5)

loop_
_geom_bond_atom_site_label_1
_geom_bond_atom_site_label_2
_geom_bond_distance
Co3 O3 2.007(3)
Co3 O10 2.023(3)
Co3 N5 2.045(4)
Co3 N2 2.058(4)
Co3 O7 2.127(4)
Co3 O14 2.154(5)
Co3 Co2 2.9694(11)
Co4 O11 1.923(3)
Co4 O3 2.023(3)
Co4 N6 2.027(4)
Co4 O4 2.151(3)
Co4 Br2 2.4318(10)
Co2 O2 2.012(3)
Co2 O7 2.017(3)
Co2 N4 2.057(4)
Co2 N1 2.069(4)
Co2 O10 2.083(3)
Co2 O13 2.151(5)
Co1 O6 1.894(4)
Co1 O2 1.997(3)
Co1 N3 2.013(4)
Co1 O1 2.190(4)
Co1 Br1 2.4279(13)
O3 C15 1.333(5)
O2 C7 1.337(6)
O11 C47 1.310(6)
O10 C39 1.321(5)
O4 C14 1.377(6)
O4 C16 1.411(5)
N1 C8 1.279(6)
N1 N2 1.412(5)
N2 C9 1.273(6)
O12 C46 1.375(6)
O12 C48 1.420(6)
O9 C34 1.357(6)
O9 C33 1.422(6)
N5 C40 1.279(6)
N5 N6 1.409(5)
N3 C24 1.288(7)
N3 N4 1.394(5)
N4 C25 1.277(6)
O7 C31 1.317(6)
N6 C41 1.287(6)
O14 C50 1.360(8)
O8 C30 1.345(6)
O8 C32 1.408(6)
O6 C23 1.313(7)
O1 C2 1.380(6)
O1 C1 1.415(6)
C26 C27 1.378(7)
C26 C31 1.413(7)
C26 C25 1.440(7)
C40 C38 1.440(7)
C42 C43 1.385(7)
C42 C47 1.408(7)
C42 C41 1.425(7)
C30 C29 1.376(8)
C30 C31 1.418(7)
C47 C46 1.414(7)
C38 C37 1.390(7)
C38 C39 1.401(7)
C14 C13 1.348(7)
C14 C15 1.402(6)
C15 C10 1.399(7)
C9 C10 1.455(6)
C10 C11 1.408(7)
C39 C34 1.420(7)
C11 C12 1.343(7)
O5 C18 1.357(8)
O5 C17 1.438(7)
C8 C6 1.453(7)
C34 C35 1.353(7)
C46 C45 1.343(7)
C13 C12 1.397(7)
C5 C4 1.345(7)
C5 C6 1.403(7)
C4 C3 1.389(7)
C6 C7 1.396(7)
C3 C2 1.345(7)
C27 C28 1.357(7)
C29 C28 1.380(8)
C23 C22 1.414(8)
C23 C18 1.430(8)
C24 C22 1.415(7)
O13 C49 1.253(9)
C43 C44 1.353(7)
C44 C45 1.380(8)
C7 C2 1.398(7)
C37 C36 1.374(7)
C36 C35 1.375(8)
C18 C19 1.361(9)
C21 C20 1.371(8)
C21 C22 1.389(8)
C19 C20 1.389(9)
